data_4128546
loop_
_publ_author_name
'Sun, Yu'
'Zhou, Yuebiao'
'Shi, Ying'
'Del Pozo, Juan'
'Torker, Sebastian'
'Hoveyda, Amir H.'

_publ_section_title
;
 Copper-Hydride-Catalyzed Enantioselective Processes with Allenyl
 Boronates. Mechanistic Nuances, Scope, and Utility in Target-Oriented
 Synthesis.
;
_journal_issue 30
_journal_name_full 'Journal of the American Chemical Society'
_journal_page_first 12087
_journal_page_last 12099
_journal_paper_doi 10.1021/jacs.9b05465
_journal_volume 141
_journal_year 2019
_chemical_absolute_configuration ad
_chemical_formula_moiety 'C21 H28 B F3 O2'
_chemical_formula_sum 'C21 H28 B F3 O2'
_chemical_formula_weight 380.24
_space_group_crystal_system triclinic
_space_group_IT_number 1
_space_group_name_Hall 'P 1'
_space_group_name_H-M_alt 'P 1'
_atom_sites_solution_hydrogens geom
_atom_sites_solution_primary dual
_atom_sites_solution_secondary difmap
_audit_creation_method SHELXL-2016/6
_cell_angle_alpha 95.475(2)
_cell_angle_beta 98.967(2)
_cell_angle_gamma 106.855(2)
_cell_formula_units_Z 2
_cell_length_a 6.7306(3)
_cell_length_b 9.6620(5)
_cell_length_c 16.8578(8)
_cell_measurement_reflns_used 9956
_cell_measurement_temperature 100(2)
_cell_measurement_theta_max 66.64
_cell_measurement_theta_min 2.68
_cell_volume 1024.84(9)
_computing_cell_refinement 'SAINT (Bruker, 2014)'
_computing_data_collection 'APEX2 (Bruker, 2014)'
_computing_data_reduction 'SAINT (Bruker, 2014)'
_computing_molecular_graphics 'Bruker SHELXTL'
_computing_publication_material 'Bruker SHELXTL'
_computing_structure_refinement 'SHELXL-2016/6 (Sheldrick, 2016)'
_computing_structure_solution 'SHELXT 2016/6 (Sheldrick, 2016)'
_diffrn_ambient_temperature 100(2)
_diffrn_measured_fraction_theta_full 0.984
_diffrn_measured_fraction_theta_max 0.984
_diffrn_measurement_device_type 'Bruker Kappa DUO CCD diffractometer'
_diffrn_measurement_method '\f and \w scans'
_diffrn_radiation_monochromator mirrors
_diffrn_radiation_type CuK\a
_diffrn_radiation_wavelength 1.54178
_diffrn_reflns_av_R_equivalents 0.0234
_diffrn_reflns_av_unetI/netI 0.0236
_diffrn_reflns_Laue_measured_fraction_full 0.984
_diffrn_reflns_Laue_measured_fraction_max 0.984
_diffrn_reflns_limit_h_max 7
_diffrn_reflns_limit_h_min -8
_diffrn_reflns_limit_k_max 11
_diffrn_reflns_limit_k_min -11
_diffrn_reflns_limit_l_max 20
_diffrn_reflns_limit_l_min -20
_diffrn_reflns_number 19183
_diffrn_reflns_point_group_measured_fraction_full 0.945
_diffrn_reflns_point_group_measured_fraction_max 0.945
_diffrn_reflns_theta_full 66.717
_diffrn_reflns_theta_max 66.717
_diffrn_reflns_theta_min 2.683
_diffrn_source 'microfocus sealed tube'
_diffrn_source_type 'Incoatec I\uS'
_exptl_absorpt_coefficient_mu 0.790
_exptl_absorpt_correction_T_max 0.7528
_exptl_absorpt_correction_T_min 0.6605
_exptl_absorpt_correction_type multi-scan
_exptl_absorpt_process_details
;
Sheldrick, G.M. (2016). SADABS. Bruker AXS Inc. Madison, WI USA.
;
_exptl_crystal_colour colorless
_exptl_crystal_density_diffrn 1.232
_exptl_crystal_density_meas ?
_exptl_crystal_density_method none
_exptl_crystal_description prism
_exptl_crystal_F_000 404
_exptl_crystal_size_max 0.460
_exptl_crystal_size_mid 0.340
_exptl_crystal_size_min 0.100
_refine_diff_density_max 0.456
_refine_diff_density_min -0.219
_refine_diff_density_rms 0.046
_refine_ls_abs_structure_details
;
 Flack x determined using 3070 quotients [(I+)-(I-)]/[(I+)+(I-)]
 (Parsons, Flack and Wagner, Acta Cryst. B69 (2013) 249-259).
;
_refine_ls_abs_structure_Flack 0.01(10)
_refine_ls_extinction_method none
_refine_ls_goodness_of_fit_ref 1.037
_refine_ls_hydrogen_treatment constr
_refine_ls_matrix_type full
_refine_ls_number_parameters 543
_refine_ls_number_reflns 6823
_refine_ls_number_restraints 617
_refine_ls_restrained_S_all 1.012
_refine_ls_R_factor_all 0.0475
_refine_ls_R_factor_gt 0.0468
_refine_ls_shift/su_max 0.003
_refine_ls_shift/su_mean 0.000
_refine_ls_structure_factor_coef Fsqd
_refine_ls_weighting_details 'w=1/[\s^2^(Fo^2^)+(0.0882P)^2^+0.3679P] where P=(Fo^2^+2Fc^2^)/3'
_refine_ls_weighting_scheme calc
_refine_ls_wR_factor_gt 0.1300
_refine_ls_wR_factor_ref 0.1308
_reflns_Friedel_coverage 0.919
_reflns_Friedel_fraction_full 0.905
_reflns_Friedel_fraction_max 0.905
_reflns_number_gt 6691
_reflns_number_total 6823
_reflns_threshold_expression 'I > 2\s(I)'
_cod_data_source_file ja9b05465_si_003.cif
_cod_data_source_block C21H28BF3O2
_cod_depositor_comments
;
The following automatic conversions were performed:

data item '_exptl_crystal_density_meas' value 'not measured' was
changed to '?' -- the value is perceived as not measured.

Automatic conversion script
Id: cif_fix_values 6909 2019-04-08 15:41:33Z antanas 
;
_cod_database_code 4128546
_shelx_shelxl_version_number 2016/6
_shelx_space_group_comment
;
The symmetry employed for this shelxl refinement is uniquely defined
by the following loop, which should always be used as a source of
symmetry information in preference to the above space-group names.
They are only intended as comments.
;
_shelx_estimated_absorpt_t_min 0.713
_shelx_estimated_absorpt_t_max 0.925

loop_
_space_group_symop_operation_xyz
'x, y, z'

loop_
_atom_site_label
_atom_site_type_symbol
_atom_site_fract_x
_atom_site_fract_y
_atom_site_fract_z
_atom_site_U_iso_or_equiv
_atom_site_adp_type
_atom_site_occupancy
_atom_site_site_symmetry_order
_atom_site_calc_flag
_atom_site_refinement_flags_posn
_atom_site_refinement_flags_adp
_atom_site_refinement_flags_occupancy
_atom_site_disorder_assembly
_atom_site_disorder_group
B1 B 0.7011(6) 0.7086(4) 0.3222(2) 0.0194(7) Uani 1 1 d . . . . .
B2 B 0.2645(6) 0.3169(4) 0.6777(2) 0.0188(7) Uani 1 1 d . . . . .
C1 C 1.0086(6) 0.6443(4) 0.4120(2) 0.0291(8) Uani 1 1 d . . . . .
H1A H 1.134820 0.720459 0.405180 0.044 Uiso 1 1 calc R U . . .
H1B H 0.975083 0.560892 0.368871 0.044 Uiso 1 1 calc R U . . .
H1C H 1.035268 0.612386 0.464974 0.044 Uiso 1 1 calc R U . . .
C2 C 0.8245(5) 0.7047(4) 0.4072(2) 0.0220(7) Uani 1 1 d . . . . .
C3 C 0.7741(5) 0.7653(4) 0.4731(2) 0.0241(7) Uani 1 1 d . . . . .
H3A H 0.655971 0.800720 0.464300 0.029 Uiso 1 1 calc R U . . .
C4 C 0.8863(5) 0.7825(4) 0.55959(19) 0.0234(7) Uani 1 1 d . . . . .
H4A H 1.010545 0.871712 0.570543 0.028 Uiso 1 1 calc R U . . .
H4B H 0.938893 0.697891 0.566487 0.028 Uiso 1 1 calc R U . . .
C5 C 0.7452(5) 0.7935(3) 0.62273(19) 0.0179(6) Uani 1 1 d . . . . .
C6 C 0.8617(5) 0.8002(3) 0.7091(2) 0.0177(6) Uani 1 1 d . . . . .
C7 C 0.7689(5) 0.8352(3) 0.7745(2) 0.0210(7) Uani 1 1 d . . . . .
H7A H 0.639179 0.856885 0.763663 0.025 Uiso 1 1 calc R U . . .
C8 C 0.8619(6) 0.8387(4) 0.8534(2) 0.0246(7) Uani 1 1 d . . . . .
H8A H 0.797358 0.863259 0.896674 0.029 Uiso 1 1 calc R U . . .
C9 C 1.0520(6) 0.8060(4) 0.8698(2) 0.0236(7) Uani 1 1 d . . . . .
C10 C 1.1466(6) 0.7712(4) 0.8075(2) 0.0254(7) Uani 1 1 d . . . . .
H10A H 1.275665 0.748927 0.818852 0.031 Uiso 1 1 calc R U . . .
C11 C 1.0521(5) 0.7689(4) 0.7274(2) 0.0221(7) Uani 1 1 d . . . . .
H11A H 1.118621 0.745645 0.684502 0.027 Uiso 1 1 calc R U . . .
C12 C 0.6305(5) 0.6998(4) 0.1851(2) 0.0192(7) Uani 1 1 d . . . . .
C13 C 0.4543(5) 0.7410(3) 0.22337(19) 0.0186(7) Uani 1 1 d . . . . .
C14 C 0.5498(6) 0.5756(4) 0.1137(2) 0.0262(7) Uani 1 1 d . . . . .
H14A H 0.472792 0.606689 0.068076 0.039 Uiso 1 1 calc R U . . .
H14B H 0.669885 0.550502 0.097208 0.039 Uiso 1 1 calc R U . . .
H14C H 0.454868 0.489870 0.129941 0.039 Uiso 1 1 calc R U . . .
C15 C 0.7873(5) 0.8298(4) 0.1618(2) 0.0263(7) Uani 1 1 d . . . . .
H15A H 0.716113 0.865564 0.116735 0.040 Uiso 1 1 calc R U . . .
H15B H 0.843517 0.907783 0.208566 0.040 Uiso 1 1 calc R U . . .
H15C H 0.903738 0.799888 0.145159 0.040 Uiso 1 1 calc R U . . .
C16 C 0.4055(6) 0.8760(4) 0.1974(2) 0.0232(7) Uani 1 1 d . . . . .
H16A H 0.343359 0.856596 0.139342 0.035 Uiso 1 1 calc R U . . .
H16B H 0.305221 0.899931 0.228467 0.035 Uiso 1 1 calc R U . . .
H16C H 0.536449 0.958434 0.207725 0.035 Uiso 1 1 calc R U . . .
C17 C 0.2496(5) 0.6152(4) 0.2124(2) 0.0246(7) Uani 1 1 d . . . . .
H17A H 0.183138 0.590108 0.154756 0.037 Uiso 1 1 calc R U . . .
H17B H 0.280721 0.529929 0.231920 0.037 Uiso 1 1 calc R U . . .
H17C H 0.153203 0.644452 0.243525 0.037 Uiso 1 1 calc R U . . .
C18 C 0.5496(5) 0.6558(3) 0.60467(19) 0.0238(7) Uani 1 1 d . . . . .
H18A H 0.595174 0.568770 0.608604 0.036 Uiso 1 1 calc R U . . .
H18B H 0.458811 0.661993 0.644172 0.036 Uiso 1 1 calc R U . . .
H18C H 0.470360 0.649270 0.549760 0.036 Uiso 1 1 calc R U . . .
C19 C 0.6870(5) 0.9334(3) 0.61777(17) 0.0192(6) Uani 1 1 d . . . . .
H19A H 0.800710 1.022270 0.632165 0.023 Uiso 1 1 calc R U . . .
C20 C 0.4980(6) 0.9457(4) 0.5959(2) 0.0318(8) Uani 1 1 d . . . . .
H20A H 0.378243 0.860597 0.580862 0.038 Uiso 1 1 calc R U . . .
H20B H 0.480716 1.039789 0.595130 0.038 Uiso 1 1 calc R U . . .
C21 C 1.1510(7) 0.8093(4) 0.9566(2) 0.0330(9) Uani 1 1 d . . . . .
F1 F 1.1415(10) 0.9206(5) 1.00583(19) 0.0475(12) Uani 0.782(4) 1 d D U P A 1
F2 F 1.3594(6) 0.8156(7) 0.9650(2) 0.0457(10) Uani 0.782(4) 1 d D U P A 1
F3 F 1.0623(9) 0.6884(5) 0.9862(2) 0.0532(12) Uani 0.782(4) 1 d D U P A 1
F1X F 0.996(3) 0.738(2) 0.9956(13) 0.043(5) Uiso 0.133(4) 1 d D U P A 2
F2X F 1.229(3) 0.954(2) 0.9924(14) 0.032(5) Uiso 0.133(4) 1 d D U P A 2
F3X F 1.290(3) 0.760(2) 0.9662(12) 0.027(5) Uiso 0.133(4) 1 d D U P A 2
F1Y F 1.043(5) 0.861(4) 1.008(2) 0.043(7) Uiso 0.086(4) 1 d D U P A 3
F2Y F 1.356(5) 0.894(4) 0.971(2) 0.043(7) Uiso 0.086(4) 1 d D U P A 3
F3Y F 1.145(6) 0.689(4) 0.972(2) 0.043(8) Uiso 0.086(4) 1 d D U P A 3
C22 C -0.0516(6) 0.3675(4) 0.5858(2) 0.0262(7) Uani 1 1 d . . . . .
H22A H -0.092240 0.388338 0.530858 0.039 Uiso 1 1 calc R U . . .
H22B H -0.026334 0.454995 0.625224 0.039 Uiso 1 1 calc R U . . .
H22C H -0.165717 0.287308 0.597477 0.039 Uiso 1 1 calc R U . . .
C23 C 0.1483(5) 0.3240(3) 0.5915(2) 0.0210(7) Uani 1 1 d . . . . .
C24 C 0.2405(6) 0.3019(4) 0.5284(2) 0.0255(7) Uani 1 1 d . . . . .
H24A H 0.362126 0.270745 0.539998 0.031 Uiso 1 1 calc R U . . .
C25 C 0.1745(6) 0.3204(4) 0.4415(2) 0.0297(8) Uani 1 1 d . . . . .
H25A H 0.256031 0.419300 0.433156 0.036 Uiso 1 1 calc R U . . .
H25B H 0.022947 0.313903 0.431654 0.036 Uiso 1 1 calc R U . . .
C26 C 0.2075(5) 0.2070(4) 0.3793(2) 0.0214(7) Uani 1 1 d . . . . .
C27 C 0.1222(5) 0.2252(3) 0.29220(19) 0.0172(6) Uani 1 1 d . . . . .
C28 C 0.2236(5) 0.1984(3) 0.22897(19) 0.0198(7) Uani 1 1 d . . . . .
H28A H 0.353590 0.177326 0.240841 0.024 Uiso 1 1 calc R U . . .
C29 C 0.1379(6) 0.2018(3) 0.1489(2) 0.0234(7) Uani 1 1 d . . . . .
H29A H 0.208163 0.181733 0.106536 0.028 Uiso 1 1 calc R U . . .
C30 C -0.0489(6) 0.2344(3) 0.1308(2) 0.0238(7) Uani 1 1 d . . . . .
C31 C -0.1511(5) 0.2643(4) 0.1932(2) 0.0228(7) Uani 1 1 d . . . . .
H31A H -0.278544 0.288527 0.181312 0.027 Uiso 1 1 calc R U . . .
C32 C -0.0662(5) 0.2584(4) 0.2724(2) 0.0213(7) Uani 1 1 d . . . . .
H32A H -0.137886 0.277516 0.314442 0.026 Uiso 1 1 calc R U . . .
C33 C 0.3361(5) 0.3315(3) 0.81535(19) 0.0191(7) Uani 1 1 d . . . . .
C34 C 0.5179(5) 0.2938(3) 0.77854(19) 0.0186(6) Uani 1 1 d . . . . .
C35 C 0.1836(6) 0.1987(5) 0.8394(3) 0.0359(9) Uani 1 1 d . . . . .
H35A H 0.256942 0.166579 0.885570 0.054 Uiso 1 1 calc R U . . .
H35B H 0.063212 0.225062 0.854788 0.054 Uiso 1 1 calc R U . . .
H35C H 0.132596 0.119196 0.793398 0.054 Uiso 1 1 calc R U . . .
C36 C 0.4107(6) 0.4560(4) 0.8849(2) 0.0315(8) Uani 1 1 d . . . . .
H36A H 0.491123 0.428337 0.930981 0.047 Uiso 1 1 calc R U . . .
H36B H 0.501418 0.542673 0.867842 0.047 Uiso 1 1 calc R U . . .
H36C H 0.288220 0.478011 0.901084 0.047 Uiso 1 1 calc R U . . .
C37 C 0.5711(6) 0.1597(4) 0.8041(2) 0.0304(8) Uani 1 1 d . . . . .
H37A H 0.632031 0.178755 0.862327 0.046 Uiso 1 1 calc R U . . .
H37B H 0.441901 0.075713 0.793222 0.046 Uiso 1 1 calc R U . . .
H37C H 0.673448 0.138286 0.773370 0.046 Uiso 1 1 calc R U . . .
C38 C 0.7179(6) 0.4221(4) 0.7894(2) 0.0304(8) Uani 1 1 d . . . . .
H38A H 0.783594 0.448533 0.847129 0.046 Uiso 1 1 calc R U . . .
H38B H 0.816708 0.395109 0.758715 0.046 Uiso 1 1 calc R U . . .
H38C H 0.682796 0.505778 0.769421 0.046 Uiso 1 1 calc R U . . .
C39 C 0.0753(6) 0.0504(4) 0.3913(2) 0.0277(7) Uani 1 1 d . . . . .
H39A H -0.075048 0.043006 0.382965 0.042 Uiso 1 1 calc R U . . .
H39B H 0.096379 -0.022911 0.351942 0.042 Uiso 1 1 calc R U . . .
H39C H 0.121850 0.033301 0.446503 0.042 Uiso 1 1 calc R U . . .
C40 C 0.4385(6) 0.2204(4) 0.3918(2) 0.0311(7) Uani 1 1 d . . . . .
H40A H 0.532839 0.312418 0.387050 0.037 Uiso 1 1 calc R U . . .
C41 C 0.5245(6) 0.1163(5) 0.4089(2) 0.0338(9) Uani 1 1 d . . . . .
H41A H 0.436999 0.022275 0.414290 0.041 Uiso 1 1 calc R U . . .
H41B H 0.673323 0.136004 0.415718 0.041 Uiso 1 1 calc R U . . .
C42 C -0.1427(7) 0.2379(4) 0.0448(2) 0.0330(9) Uani 1 1 d . . . . .
F4 F -0.0306(11) 0.3556(6) 0.0158(3) 0.0681(17) Uani 0.738(4) 1 d D U P B 1
F5 F -0.1499(11) 0.1215(6) -0.0049(3) 0.0471(14) Uani 0.738(4) 1 d D U P B 1
F6 F -0.3437(8) 0.2433(8) 0.0342(2) 0.0500(12) Uani 0.738(4) 1 d D U P B 1
F4X F 0.017(4) 0.254(3) -0.0027(17) 0.046(6) Uiso 0.091(4) 1 d D U P B 2
F5X F -0.271(5) 0.099(3) 0.011(2) 0.051(7) Uiso 0.091(4) 1 d D U P B 2
F6X F -0.239(4) 0.321(3) 0.0339(14) 0.024(5) Uiso 0.091(4) 1 d D U P B 2
F4Y F -0.106(3) 0.365(2) 0.0268(12) 0.031(4) Uiso 0.172(4) 1 d D U P B 3
F5Y F -0.077(3) 0.155(2) -0.0068(16) 0.037(6) Uiso 0.172(4) 1 d D U P B 3
F6Y F -0.353(3) 0.1798(19) 0.0312(11) 0.037(4) Uiso 0.172(4) 1 d D U P B 3
O1 O 0.7440(4) 0.6513(2) 0.25198(14) 0.0215(5) Uani 1 1 d . . . . .
O2 O 0.5461(4) 0.7736(2) 0.30975(13) 0.0218(5) Uani 1 1 d . . . . .
O3 O 0.2170(4) 0.3727(3) 0.74707(14) 0.0266(5) Uani 1 1 d . . . . .
O4 O 0.4280(4) 0.2599(3) 0.69175(14) 0.0261(5) Uani 1 1 d . . . . .

loop_
_atom_site_aniso_label
_atom_site_aniso_U_11
_atom_site_aniso_U_22
_atom_site_aniso_U_33
_atom_site_aniso_U_23
_atom_site_aniso_U_13
_atom_site_aniso_U_12
B1 0.0239(17) 0.0210(17) 0.0151(18) 0.0022(13) 0.0044(15) 0.0095(14)
B2 0.0217(17) 0.0158(15) 0.0176(18) 0.0009(13) 0.0018(15) 0.0055(13)
C1 0.0384(19) 0.0398(19) 0.0166(17) 0.0031(14) 0.0038(15) 0.0247(16)
C2 0.0280(17) 0.0266(16) 0.0167(16) 0.0059(12) 0.0044(14) 0.0157(13)
C3 0.0258(17) 0.0351(18) 0.0158(17) 0.0041(13) 0.0021(14) 0.0169(14)
C4 0.0232(16) 0.0384(18) 0.0139(15) 0.0037(13) 0.0025(13) 0.0181(13)
C5 0.0174(15) 0.0206(15) 0.0158(16) 0.0015(11) 0.0030(12) 0.0065(12)
C6 0.0194(15) 0.0175(14) 0.0147(15) 0.0023(11) 0.0021(13) 0.0043(12)
C7 0.0254(16) 0.0177(15) 0.0200(17) 0.0013(12) 0.0059(13) 0.0065(13)
C8 0.0358(18) 0.0217(15) 0.0156(16) -0.0002(12) 0.0066(15) 0.0081(14)
C9 0.0320(18) 0.0202(16) 0.0151(17) 0.0038(12) -0.0006(14) 0.0052(13)
C10 0.0253(17) 0.0295(17) 0.0197(17) 0.0044(13) -0.0009(14) 0.0083(14)
C11 0.0229(16) 0.0269(17) 0.0162(16) 0.0022(12) 0.0040(13) 0.0074(13)
C12 0.0199(16) 0.0249(16) 0.0135(15) 0.0035(12) 0.0017(13) 0.0086(13)
C13 0.0243(16) 0.0218(15) 0.0100(15) -0.0012(12) 0.0009(13) 0.0099(13)
C14 0.0320(18) 0.0308(17) 0.0158(16) -0.0044(13) 0.0039(14) 0.0124(15)
C15 0.0236(16) 0.0341(18) 0.0181(17) 0.0043(14) 0.0019(14) 0.0050(14)
C16 0.0292(17) 0.0222(15) 0.0175(16) 0.0019(12) -0.0024(14) 0.0108(13)
C17 0.0229(16) 0.0244(16) 0.0261(18) 0.0041(13) 0.0064(15) 0.0059(13)
C18 0.0225(15) 0.0234(15) 0.0182(15) -0.0007(11) -0.0054(13) 0.0022(12)
C19 0.0271(15) 0.0197(13) 0.0101(13) -0.0016(10) 0.0001(12) 0.0093(12)
C20 0.0383(19) 0.0380(19) 0.0268(19) 0.0055(15) 0.0071(16) 0.0234(16)
C21 0.050(2) 0.0342(19) 0.0161(18) 0.0033(14) 0.0016(17) 0.0178(17)
F1 0.082(4) 0.049(2) 0.0111(16) -0.0109(15) -0.013(2) 0.037(3)
F2 0.038(2) 0.070(3) 0.0208(16) 0.0017(18) -0.0132(14) 0.017(2)
F3 0.077(3) 0.053(2) 0.0248(19) 0.0238(16) -0.003(2) 0.012(2)
C22 0.0287(17) 0.0370(19) 0.0155(16) 0.0021(13) 0.0016(14) 0.0161(15)
C23 0.0229(16) 0.0204(15) 0.0167(16) -0.0001(12) -0.0013(13) 0.0056(13)
C24 0.0297(17) 0.0311(18) 0.0189(17) 0.0020(13) 0.0008(14) 0.0166(14)
C25 0.0358(19) 0.0326(18) 0.0235(17) 0.0015(14) 0.0033(15) 0.0169(15)
C26 0.0233(16) 0.0278(16) 0.0140(15) 0.0026(12) 0.0024(13) 0.0102(13)
C27 0.0212(15) 0.0096(13) 0.0178(16) 0.0005(11) 0.0038(13) 0.0004(11)
C28 0.0252(16) 0.0165(14) 0.0175(16) 0.0012(12) 0.0028(14) 0.0075(12)
C29 0.0365(18) 0.0173(15) 0.0172(16) 0.0021(12) 0.0083(15) 0.0079(13)
C30 0.0376(19) 0.0164(15) 0.0141(16) -0.0003(12) 0.0026(14) 0.0054(13)
C31 0.0250(16) 0.0234(15) 0.0194(17) 0.0031(12) 0.0025(14) 0.0076(13)
C32 0.0228(16) 0.0240(16) 0.0163(16) 0.0028(12) 0.0042(13) 0.0057(13)
C33 0.0215(16) 0.0246(16) 0.0106(15) 0.0013(12) -0.0013(13) 0.0091(13)
C34 0.0224(15) 0.0204(14) 0.0119(15) 0.0009(12) -0.0005(13) 0.0075(12)
C35 0.032(2) 0.041(2) 0.036(2) 0.0151(17) 0.0116(18) 0.0078(16)
C36 0.0333(19) 0.039(2) 0.0222(19) -0.0039(15) 0.0005(16) 0.0166(16)
C37 0.036(2) 0.0322(18) 0.0268(19) 0.0047(15) 0.0033(17) 0.0182(16)
C38 0.0254(17) 0.0327(19) 0.033(2) 0.0013(15) 0.0086(16) 0.0089(15)
C39 0.0300(17) 0.0243(16) 0.0258(17) 0.0043(13) 0.0012(14) 0.0060(13)
C40 0.0297(17) 0.0361(18) 0.0256(17) 0.0046(14) 0.0084(14) 0.0058(14)
C41 0.0289(18) 0.054(2) 0.0273(19) 0.0079(16) 0.0081(15) 0.0240(17)
C42 0.048(2) 0.0312(18) 0.0168(18) 0.0008(14) -0.0006(17) 0.0128(17)
F4 0.093(4) 0.065(3) 0.024(2) 0.0288(19) -0.003(2) -0.011(3)
F5 0.072(4) 0.056(3) 0.0146(17) -0.0125(19) -0.011(2) 0.037(3)
F6 0.060(3) 0.080(4) 0.0194(18) 0.004(2) -0.0071(16) 0.046(3)
O1 0.0265(11) 0.0282(11) 0.0137(11) 0.0022(9) 0.0029(9) 0.0152(9)
O2 0.0284(11) 0.0303(12) 0.0090(11) -0.0013(9) -0.0005(9) 0.0159(10)
O3 0.0265(12) 0.0440(14) 0.0142(12) 0.0046(10) 0.0014(10) 0.0195(11)
O4 0.0307(13) 0.0387(13) 0.0140(12) 0.0027(10) 0.0020(10) 0.0200(11)

loop_
_atom_type_symbol
_atom_type_description
_atom_type_scat_dispersion_real
_atom_type_scat_dispersion_imag
_atom_type_scat_source
C C 0.0181 0.0091 'International Tables Vol C Tables 4.2.6.8 and 6.1.1.4'
H H 0.0000 0.0000 'International Tables Vol C Tables 4.2.6.8 and 6.1.1.4'
B B 0.0090 0.0039 'International Tables Vol C Tables 4.2.6.8 and 6.1.1.4'
F F 0.0727 0.0534 'International Tables Vol C Tables 4.2.6.8 and 6.1.1.4'
O O 0.0492 0.0322 'International Tables Vol C Tables 4.2.6.8 and 6.1.1.4'

loop_
_geom_angle_atom_site_label_1
_geom_angle_atom_site_label_2
_geom_angle_atom_site_label_3
_geom_angle
O2 B1 O1 113.5(3)
O2 B1 C2 123.9(3)
O1 B1 C2 122.5(3)
O3 B2 O4 113.2(3)
O3 B2 C23 122.7(3)
O4 B2 C23 124.0(3)
C2 C1 H1A 109.5
C2 C1 H1B 109.5
H1A C1 H1B 109.5
C2 C1 H1C 109.5
H1A C1 H1C 109.5
H1B C1 H1C 109.5
C3 C2 C1 122.6(3)
C3 C2 B1 118.7(3)
C1 C2 B1 118.4(3)
C2 C3 C4 126.4(3)
C2 C3 H3A 116.8
C4 C3 H3A 116.8
C3 C4 C5 113.6(3)
C3 C4 H4A 108.8
C5 C4 H4A 108.8
C3 C4 H4B 108.8
C5 C4 H4B 108.8
H4A C4 H4B 107.7
C19 C5 C6 108.3(2)
C19 C5 C18 112.6(3)
C6 C5 C18 107.6(2)
C19 C5 C4 108.0(2)
C6 C5 C4 111.6(3)
C18 C5 C4 108.8(3)
C11 C6 C7 117.6(3)
C11 C6 C5 123.9(3)
C7 C6 C5 118.4(3)
C8 C7 C6 121.4(3)
C8 C7 H7A 119.3
C6 C7 H7A 119.3
C7 C8 C9 119.7(3)
C7 C8 H8A 120.2
C9 C8 H8A 120.2
C10 C9 C8 120.4(3)
C10 C9 C21 120.6(3)
C8 C9 C21 119.0(3)
C9 C10 C11 119.6(3)
C9 C10 H10A 120.2
C11 C10 H10A 120.2
C10 C11 C6 121.3(3)
C10 C11 H11A 119.4
C6 C11 H11A 119.4
O1 C12 C15 107.2(3)
O1 C12 C14 108.5(3)
C15 C12 C14 109.7(3)
O1 C12 C13 102.7(2)
C15 C12 C13 113.3(3)
C14 C12 C13 115.0(3)
O2 C13 C16 108.0(2)
O2 C13 C17 107.2(3)
C16 C13 C17 109.7(3)
O2 C13 C12 102.7(3)
C16 C13 C12 114.9(3)
C17 C13 C12 113.8(3)
C12 C14 H14A 109.5
C12 C14 H14B 109.5
H14A C14 H14B 109.5
C12 C14 H14C 109.5
H14A C14 H14C 109.5
H14B C14 H14C 109.5
C12 C15 H15A 109.5
C12 C15 H15B 109.5
H15A C15 H15B 109.5
C12 C15 H15C 109.5
H15A C15 H15C 109.5
H15B C15 H15C 109.5
C13 C16 H16A 109.5
C13 C16 H16B 109.5
H16A C16 H16B 109.5
C13 C16 H16C 109.5
H16A C16 H16C 109.5
H16B C16 H16C 109.5
C13 C17 H17A 109.5
C13 C17 H17B 109.5
H17A C17 H17B 109.5
C13 C17 H17C 109.5
H17A C17 H17C 109.5
H17B C17 H17C 109.5
C5 C18 H18A 109.5
C5 C18 H18B 109.5
H18A C18 H18B 109.5
C5 C18 H18C 109.5
H18A C18 H18C 109.5
H18B C18 H18C 109.5
C20 C19 C5 127.5(3)
C20 C19 H19A 116.3
C5 C19 H19A 116.3
C19 C20 H20A 120.0
C19 C20 H20B 120.0
H20A C20 H20B 120.0
F1 C21 F3 107.1(4)
F1 C21 F2 107.4(4)
F3 C21 F2 103.8(4)
F1 C21 C9 113.1(3)
F3 C21 C9 112.7(4)
F2 C21 C9 112.2(3)
C23 C22 H22A 109.5
C23 C22 H22B 109.5
H22A C22 H22B 109.5
C23 C22 H22C 109.5
H22A C22 H22C 109.5
H22B C22 H22C 109.5
C24 C23 C22 124.6(3)
C24 C23 B2 117.7(3)
C22 C23 B2 117.4(3)
C23 C24 C25 127.8(3)
C23 C24 H24A 116.1
C25 C24 H24A 116.1
C24 C25 C26 113.9(3)
C24 C25 H25A 108.8
C26 C25 H25A 108.8
C24 C25 H25B 108.8
C26 C25 H25B 108.8
H25A C25 H25B 107.7
C40 C26 C25 109.0(3)
C40 C26 C27 111.6(3)
C25 C26 C27 111.1(3)
C40 C26 C39 110.2(3)
C25 C26 C39 108.9(3)
C27 C26 C39 105.9(3)
C28 C27 C32 117.6(3)
C28 C27 C26 120.6(3)
C32 C27 C26 121.6(3)
C29 C28 C27 121.2(3)
C29 C28 H28A 119.4
C27 C28 H28A 119.4
C30 C29 C28 120.1(3)
C30 C29 H29A 119.9
C28 C29 H29A 119.9
C29 C30 C31 119.7(3)
C29 C30 C42 120.6(3)
C31 C30 C42 119.7(3)
C32 C31 C30 119.7(3)
C32 C31 H31A 120.2
C30 C31 H31A 120.2
C31 C32 C27 121.7(3)
C31 C32 H32A 119.2
C27 C32 H32A 119.2
O3 C33 C36 109.4(3)
O3 C33 C35 106.3(3)
C36 C33 C35 110.0(3)
O3 C33 C34 103.0(2)
C36 C33 C34 114.7(3)
C35 C33 C34 112.9(3)
O4 C34 C38 106.8(3)
O4 C34 C37 107.3(3)
C38 C34 C37 110.2(3)
O4 C34 C33 102.3(2)
C38 C34 C33 113.8(3)
C37 C34 C33 115.5(3)
C33 C35 H35A 109.5
C33 C35 H35B 109.5
H35A C35 H35B 109.5
C33 C35 H35C 109.5
H35A C35 H35C 109.5
H35B C35 H35C 109.5
C33 C36 H36A 109.5
C33 C36 H36B 109.5
H36A C36 H36B 109.5
C33 C36 H36C 109.5
H36A C36 H36C 109.5
H36B C36 H36C 109.5
C34 C37 H37A 109.5
C34 C37 H37B 109.5
H37A C37 H37B 109.5
C34 C37 H37C 109.5
H37A C37 H37C 109.5
H37B C37 H37C 109.5
C34 C38 H38A 109.5
C34 C38 H38B 109.5
H38A C38 H38B 109.5
C34 C38 H38C 109.5
H38A C38 H38C 109.5
H38B C38 H38C 109.5
C26 C39 H39A 109.5
C26 C39 H39B 109.5
H39A C39 H39B 109.5
C26 C39 H39C 109.5
H39A C39 H39C 109.5
H39B C39 H39C 109.5
C41 C40 C26 126.6(3)
C41 C40 H40A 116.7
C26 C40 H40A 116.7
C40 C41 H41A 120.0
C40 C41 H41B 120.0
H41A C41 H41B 120.0
F5 C42 F4 106.6(5)
F5 C42 F6 105.5(4)
F4 C42 F6 105.8(5)
F5 C42 C30 112.5(4)
F4 C42 C30 111.9(3)
F6 C42 C30 114.0(3)
B1 O1 C12 107.4(3)
B1 O2 C13 107.4(3)
B2 O3 C33 107.9(3)
B2 O4 C34 108.2(3)

loop_
_geom_bond_atom_site_label_1
_geom_bond_atom_site_label_2
_geom_bond_distance
B1 O2 1.365(5)
B1 O1 1.366(4)
B1 C2 1.550(5)
B2 O3 1.363(4)
B2 O4 1.365(5)
B2 C23 1.557(5)
C1 C2 1.510(5)
C1 H1A 0.9800
C1 H1B 0.9800
C1 H1C 0.9800
C2 C3 1.342(5)
C3 C4 1.503(4)
C3 H3A 0.9500
C4 C5 1.548(4)
C4 H4A 0.9900
C4 H4B 0.9900
C5 C19 1.519(4)
C5 C6 1.528(4)
C5 C18 1.542(4)
C6 C11 1.396(5)
C6 C7 1.409(5)
C7 C8 1.372(5)
C7 H7A 0.9500
C8 C9 1.398(5)
C8 H8A 0.9500
C9 C10 1.374(5)
C9 C21 1.503(5)
C10 C11 1.395(5)
C10 H10A 0.9500
C11 H11A 0.9500
C12 O1 1.454(4)
C12 C15 1.516(5)
C12 C14 1.526(5)
C12 C13 1.563(4)
C13 O2 1.456(4)
C13 C16 1.521(5)
C13 C17 1.522(4)
C14 H14A 0.9800
C14 H14B 0.9800
C14 H14C 0.9800
C15 H15A 0.9800
C15 H15B 0.9800
C15 H15C 0.9800
C16 H16A 0.9800
C16 H16B 0.9800
C16 H16C 0.9800
C17 H17A 0.9800
C17 H17B 0.9800
C17 H17C 0.9800
C18 H18A 0.9800
C18 H18B 0.9800
C18 H18C 0.9800
C19 C20 1.311(5)
C19 H19A 0.9500
C20 H20A 0.9500
C20 H20B 0.9500
C21 F1 1.317(5)
C21 F3 1.330(5)
C21 F2 1.370(6)
C22 C23 1.514(5)
C22 H22A 0.9800
C22 H22B 0.9800
C22 H22C 0.9800
C23 C24 1.341(5)
C24 C25 1.507(5)
C24 H24A 0.9500
C25 C26 1.532(4)
C25 H25A 0.9900
C25 H25B 0.9900
C26 C40 1.502(5)
C26 C27 1.536(5)
C26 C39 1.567(4)
C27 C28 1.395(4)
C27 C32 1.396(5)
C28 C29 1.391(5)
C28 H28A 0.9500
C29 C30 1.378(5)
C29 H29A 0.9500
C30 C31 1.396(5)
C30 C42 1.495(5)
C31 C32 1.381(5)
C31 H31A 0.9500
C32 H32A 0.9500
C33 O3 1.453(4)
C33 C36 1.507(5)
C33 C35 1.527(5)
C33 C34 1.571(5)
C34 O4 1.460(4)
C34 C38 1.515(5)
C34 C37 1.524(5)
C35 H35A 0.9800
C35 H35B 0.9800
C35 H35C 0.9800
C36 H36A 0.9800
C36 H36B 0.9800
C36 H36C 0.9800
C37 H37A 0.9800
C37 H37B 0.9800
C37 H37C 0.9800
C38 H38A 0.9800
C38 H38B 0.9800
C38 H38C 0.9800
C39 H39A 0.9800
C39 H39B 0.9800
C39 H39C 0.9800
C40 C41 1.330(6)
C40 H40A 0.9500
C41 H41A 0.9500
C41 H41B 0.9500
C42 F5 1.322(6)
C42 F4 1.351(6)
C42 F6 1.353(6)

loop_
_geom_torsion_atom_site_label_1
_geom_torsion_atom_site_label_2
_geom_torsion_atom_site_label_3
_geom_torsion_atom_site_label_4
_geom_torsion
O2 B1 C2 C3 1.7(5)
O1 B1 C2 C3 179.1(3)
O2 B1 C2 C1 -173.2(3)
O1 B1 C2 C1 4.2(5)
C1 C2 C3 C4 -0.2(6)
B1 C2 C3 C4 -174.9(3)
C2 C3 C4 C5 -155.5(3)
C3 C4 C5 C19 -65.0(3)
C3 C4 C5 C6 176.1(3)
C3 C4 C5 C18 57.5(4)
C19 C5 C6 C11 -131.6(3)
C18 C5 C6 C11 106.5(3)
C4 C5 C6 C11 -12.8(4)
C19 C5 C6 C7 50.6(3)
C18 C5 C6 C7 -71.3(3)
C4 C5 C6 C7 169.4(3)
C11 C6 C7 C8 0.1(4)
C5 C6 C7 C8 178.0(3)
C6 C7 C8 C9 -0.5(5)
C7 C8 C9 C10 0.4(5)
C7 C8 C9 C21 -179.6(3)
C8 C9 C10 C11 0.1(5)
C21 C9 C10 C11 -179.9(3)
C9 C10 C11 C6 -0.5(5)
C7 C6 C11 C10 0.4(5)
C5 C6 C11 C10 -177.4(3)
O1 C12 C13 O2 24.7(3)
C15 C12 C13 O2 -90.5(3)
C14 C12 C13 O2 142.3(3)
O1 C12 C13 C16 141.7(3)
C15 C12 C13 C16 26.5(4)
C14 C12 C13 C16 -100.7(3)
O1 C12 C13 C17 -90.8(3)
C15 C12 C13 C17 154.0(3)
C14 C12 C13 C17 26.8(4)
C6 C5 C19 C20 -123.2(3)
C18 C5 C19 C20 -4.4(5)
C4 C5 C19 C20 115.8(4)
C10 C9 C21 F1 138.7(5)
C8 C9 C21 F1 -41.3(6)
C10 C9 C21 F3 -99.7(5)
C8 C9 C21 F3 80.3(5)
C10 C9 C21 F2 17.0(5)
C8 C9 C21 F2 -163.0(4)
O3 B2 C23 C24 162.9(3)
O4 B2 C23 C24 -14.6(5)
O3 B2 C23 C22 -12.2(5)
O4 B2 C23 C22 170.3(3)
C22 C23 C24 C25 2.6(6)
B2 C23 C24 C25 -172.1(3)
C23 C24 C25 C26 -143.6(3)
C24 C25 C26 C40 -60.7(4)
C24 C25 C26 C27 175.8(3)
C24 C25 C26 C39 59.5(4)
C40 C26 C27 C28 23.2(4)
C25 C26 C27 C28 145.1(3)
C39 C26 C27 C28 -96.7(3)
C40 C26 C27 C32 -161.5(3)
C25 C26 C27 C32 -39.6(4)
C39 C26 C27 C32 78.6(4)
C32 C27 C28 C29 -1.2(4)
C26 C27 C28 C29 174.3(3)
C27 C28 C29 C30 1.0(5)
C28 C29 C30 C31 0.2(5)
C28 C29 C30 C42 -179.8(3)
C29 C30 C31 C32 -1.1(5)
C42 C30 C31 C32 178.9(3)
C30 C31 C32 C27 0.9(5)
C28 C27 C32 C31 0.3(4)
C26 C27 C32 C31 -175.2(3)
O3 C33 C34 O4 -22.7(3)
C36 C33 C34 O4 -141.5(3)
C35 C33 C34 O4 91.5(3)
O3 C33 C34 C38 92.1(3)
C36 C33 C34 C38 -26.7(4)
C35 C33 C34 C38 -153.7(3)
O3 C33 C34 C37 -139.0(3)
C36 C33 C34 C37 102.3(4)
C35 C33 C34 C37 -24.7(4)
C25 C26 C40 C41 120.9(4)
C27 C26 C40 C41 -116.0(4)
C39 C26 C40 C41 1.4(5)
C29 C30 C42 F5 48.0(6)
C31 C30 C42 F5 -132.0(5)
C29 C30 C42 F4 -71.9(6)
C31 C30 C42 F4 108.0(5)
C29 C30 C42 F6 168.0(4)
C31 C30 C42 F6 -12.0(5)
O2 B1 O1 C12 9.0(4)
C2 B1 O1 C12 -168.7(3)
C15 C12 O1 B1 98.8(3)
C14 C12 O1 B1 -142.9(3)
C13 C12 O1 B1 -20.7(3)
O1 B1 O2 C13 8.2(4)
C2 B1 O2 C13 -174.1(3)
C16 C13 O2 B1 -142.1(3)
C17 C13 O2 B1 99.9(3)
C12 C13 O2 B1 -20.3(3)
O4 B2 O3 C33 -9.2(4)
C23 B2 O3 C33 173.1(3)
C36 C33 O3 B2 142.1(3)
C35 C33 O3 B2 -99.2(3)
C34 C33 O3 B2 19.7(3)
O3 B2 O4 C34 -6.9(4)
C23 B2 O4 C34 170.8(3)
C38 C34 O4 B2 -101.5(3)
C37 C34 O4 B2 140.3(3)
C33 C34 O4 B2 18.3(3)
